data_4518979
loop_
_publ_author_name
'Yanagimoto, Aika'
'Uwabe, Yota'
'Wu, Qikun'
'Muto, Kei'
'Yamaguchi, Junichiro'

_publ_section_title
;
 Convergent Azaspirocyclization of Bromoarenes with N-Tosylhydrazones by a
 Palladium Catalyst
;
_journal_issue 16
_journal_name_full 'ACS Catalysis'
_journal_page_first 10429
_journal_page_last 10435
_journal_paper_doi 10.1021/acscatal.1c02627
_journal_volume 11
_journal_year 2021
_chemical_formula_moiety 'C20 H17 N O2'
_chemical_formula_sum 'C20 H17 N O2'
_chemical_formula_weight 303.35
_space_group_crystal_system orthorhombic
_space_group_IT_number 61
_space_group_name_Hall '-P 2ac 2ab'
_space_group_name_H-M_alt 'P b c a'
_atom_sites_solution_hydrogens geom
_atom_sites_solution_primary dual
_audit_creation_date 2020-12-04
_audit_creation_method
;
Olex2 1.2
(compiled May 18 2018 14:05:52 for OlexSys, GUI svn.r5506)
;
_cell_angle_alpha 90
_cell_angle_beta 90
_cell_angle_gamma 90
_cell_formula_units_Z 8
_cell_length_a 11.5675(11)
_cell_length_b 15.2858(15)
_cell_length_c 18.2662(17)
_cell_measurement_reflns_used 19355
_cell_measurement_temperature 173(2)
_cell_measurement_theta_max 136.48
_cell_measurement_theta_min 7.54
_cell_volume 3229.8(5)
_computing_cell_refinement 'Rigaku RAPID-AUTO'
_computing_data_collection 'Rigaku RAPID-AUTO'
_computing_data_reduction 'Rigaku RAPID-AUTO'
_computing_molecular_graphics 'Olex2 (Dolomanov et al., 2009)'
_computing_publication_material 'Olex2 (Dolomanov et al., 2009)'
_computing_structure_refinement 'ShelXL (Sheldrick, 2015)'
_computing_structure_solution 'ShelXT (Sheldrick, 2015)'
_diffrn_ambient_temperature 173(2)
_diffrn_measured_fraction_theta_full 1.000
_diffrn_measured_fraction_theta_max 1.000
_diffrn_measurement_device_type
;
Rigaku R-AXIS RAPID-II with Ultrax 18
;
_diffrn_measurement_method 'profile data from \w-scans'
_diffrn_radiation_type CuK\a
_diffrn_radiation_wavelength 1.5418
_diffrn_reflns_av_R_equivalents 0.0234
_diffrn_reflns_av_unetI/netI 0.0117
_diffrn_reflns_Laue_measured_fraction_full 1.000
_diffrn_reflns_Laue_measured_fraction_max 1.000
_diffrn_reflns_limit_h_max 13
_diffrn_reflns_limit_h_min -13
_diffrn_reflns_limit_k_max 18
_diffrn_reflns_limit_k_min -18
_diffrn_reflns_limit_l_max 21
_diffrn_reflns_limit_l_min -21
_diffrn_reflns_number 34384
_diffrn_reflns_point_group_measured_fraction_full 1.000
_diffrn_reflns_point_group_measured_fraction_max 1.000
_diffrn_reflns_theta_full 67.680
_diffrn_reflns_theta_max 68.242
_diffrn_reflns_theta_min 4.842
_exptl_absorpt_coefficient_mu 0.642
_exptl_absorpt_correction_T_max 1.000
_exptl_absorpt_correction_T_min 0.8442
_exptl_absorpt_correction_type multi-scan
_exptl_absorpt_process_details 'Jacobson, R. (1998) Private communication'
_exptl_crystal_colour 'clear colourless'
_exptl_crystal_colour_lustre clear
_exptl_crystal_colour_primary colourless
_exptl_crystal_density_diffrn 1.248
_exptl_crystal_description block
_exptl_crystal_F_000 1280
_exptl_crystal_size_max 0.4
_exptl_crystal_size_mid 0.2
_exptl_crystal_size_min 0.1
_refine_diff_density_max 0.167
_refine_diff_density_min -0.236
_refine_diff_density_rms 0.053
_refine_ls_extinction_method none
_refine_ls_goodness_of_fit_ref 1.070
_refine_ls_hydrogen_treatment constr
_refine_ls_matrix_type full
_refine_ls_number_parameters 208
_refine_ls_number_reflns 2946
_refine_ls_number_restraints 0
_refine_ls_restrained_S_all 1.070
_refine_ls_R_factor_all 0.0402
_refine_ls_R_factor_gt 0.0368
_refine_ls_shift/su_max 0.000
_refine_ls_shift/su_mean 0.000
_refine_ls_structure_factor_coef Fsqd
_refine_ls_weighting_details 'w=1/[\s^2^(Fo^2^)+(0.0420P)^2^+0.9164P] where P=(Fo^2^+2Fc^2^)/3'
_refine_ls_weighting_scheme calc
_refine_ls_wR_factor_gt 0.0887
_refine_ls_wR_factor_ref 0.0908
_reflns_Friedel_coverage 0.000
_reflns_number_gt 2689
_reflns_number_total 2946
_reflns_threshold_expression 'I > 2\s(I)'
_cod_data_source_file cs1c02627_si_002.cif
_cod_data_source_block 9Aa
_cod_database_code 4518979
_shelx_shelxl_version_number 2018/3
_shelx_space_group_comment
;
The symmetry employed for this shelxl refinement is uniquely defined
by the following loop, which should always be used as a source of
symmetry information in preference to the above space-group names.
They are only intended as comments.
;
_olex2_refinement_description
;
1. Fixed Uiso
 At 1.2 times of:
  All C(H) groups, All C(H,H) groups
2.a Ternary CH refined with riding coordinates:
 C5(H5)
2.b Secondary CH2 refined with riding coordinates:
 C2(H2A,H2B), C3(H3A,H3B)
2.c Aromatic/amide H refined with riding coordinates:
 C14(H14), C20(H20), C10(H10), C11(H11), C13(H13), C12(H12), C16(H16), C8(H8),
 C19(H19), C7(H7), C18(H18), C17(H17)
;
_olex2_submission_special_instructions 'No special instructions were received'

loop_
_space_group_symop_operation_xyz
'x, y, z'
'-x+1/2, -y, z+1/2'
'-x, y+1/2, -z+1/2'
'x+1/2, -y+1/2, -z'
'-x, -y, -z'
'x-1/2, y, -z-1/2'
'x, -y-1/2, z-1/2'
'-x-1/2, y-1/2, z'

loop_
_atom_site_label
_atom_site_type_symbol
_atom_site_fract_x
_atom_site_fract_y
_atom_site_fract_z
_atom_site_U_iso_or_equiv
_atom_site_adp_type
_atom_site_occupancy
_atom_site_site_symmetry_order
_atom_site_calc_flag
_atom_site_refinement_flags_posn
_atom_site_refinement_flags_adp
_atom_site_refinement_flags_occupancy
_atom_site_disorder_assembly
_atom_site_disorder_group
O1 O 0.08024(8) 0.52757(6) 0.28273(5) 0.0399(2) Uani 1 1 d . . . . .
N1 N 0.22615(8) 0.61480(6) 0.32521(5) 0.0279(2) Uani 1 1 d . . . . .
O2 O 0.42191(11) 0.74358(9) 0.52813(6) 0.0704(4) Uani 1 1 d . . . . .
C15 C 0.25519(10) 0.59432(8) 0.51243(6) 0.0289(3) Uani 1 1 d . . . . .
C9 C 0.17851(10) 0.69495(7) 0.29798(6) 0.0278(3) Uani 1 1 d . . . . .
C1 C 0.16906(10) 0.53717(8) 0.31773(6) 0.0306(3) Uani 1 1 d . . . . .
C4 C 0.32436(10) 0.61142(8) 0.37668(6) 0.0294(3) Uani 1 1 d . . . . .
C14 C 0.22983(10) 0.73646(8) 0.23903(6) 0.0320(3) Uani 1 1 d . . . . .
H14 H 0.297711 0.712766 0.217494 0.038 Uiso 1 1 calc R . . . .
C20 C 0.13818(10) 0.58149(8) 0.52435(6) 0.0336(3) Uani 1 1 d . . . . .
H20 H 0.083381 0.613162 0.496094 0.040 Uiso 1 1 calc R . . . .
C10 C 0.07944(10) 0.72942(8) 0.32971(6) 0.0328(3) Uani 1 1 d . . . . .
H10 H 0.044394 0.700932 0.370261 0.039 Uiso 1 1 calc R . . . .
C5 C 0.29513(10) 0.65425(8) 0.45225(6) 0.0304(3) Uani 1 1 d . . . . .
H5 H 0.230548 0.696358 0.443154 0.036 Uiso 1 1 calc R . . . .
C11 C 0.03211(11) 0.80560(9) 0.30183(7) 0.0376(3) Uani 1 1 d . . . . .
H11 H -0.035458 0.829609 0.323521 0.045 Uiso 1 1 calc R . . . .
C2 C 0.23457(11) 0.46889(8) 0.36034(7) 0.0368(3) Uani 1 1 d . . . . .
H2A H 0.245720 0.415273 0.330774 0.044 Uiso 1 1 calc R . . . .
H2B H 0.193196 0.453436 0.405986 0.044 Uiso 1 1 calc R . . . .
C13 C 0.18180(11) 0.81271(8) 0.21155(7) 0.0375(3) Uani 1 1 d . . . . .
H13 H 0.217100 0.841551 0.171267 0.045 Uiso 1 1 calc R . . . .
C3 C 0.34983(11) 0.51230(8) 0.37720(7) 0.0365(3) Uani 1 1 d . . . . .
H3A H 0.408049 0.497218 0.339528 0.044 Uiso 1 1 calc R . . . .
H3B H 0.379009 0.493589 0.425686 0.044 Uiso 1 1 calc R . . . .
C12 C 0.08256(11) 0.84697(8) 0.24261(7) 0.0387(3) Uani 1 1 d . . . . .
H12 H 0.049147 0.898824 0.223271 0.046 Uiso 1 1 calc R . . . .
C16 C 0.33361(11) 0.54884(9) 0.55608(7) 0.0398(3) Uani 1 1 d . . . . .
H16 H 0.414215 0.557817 0.549525 0.048 Uiso 1 1 calc R . . . .
C8 C 0.42831(10) 0.66263(9) 0.35168(7) 0.0394(3) Uani 1 1 d . . . . .
H8 H 0.459336 0.658826 0.303630 0.047 Uiso 1 1 calc R . . . .
C19 C 0.10017(12) 0.52298(9) 0.57700(7) 0.0436(3) Uani 1 1 d . . . . .
H19 H 0.019633 0.514255 0.584094 0.052 Uiso 1 1 calc R . . . .
C6 C 0.40184(13) 0.70926(10) 0.46973(7) 0.0461(4) Uani 1 1 d . . . . .
C7 C 0.47206(13) 0.71339(11) 0.40329(8) 0.0509(4) Uani 1 1 d . . . . .
H7 H 0.539874 0.747862 0.397933 0.061 Uiso 1 1 calc R . . . .
C18 C 0.17825(14) 0.47744(10) 0.61907(8) 0.0492(4) Uani 1 1 d . . . . .
H18 H 0.151845 0.437087 0.654916 0.059 Uiso 1 1 calc R . . . .
C17 C 0.29528(14) 0.49069(10) 0.60894(8) 0.0500(4) Uani 1 1 d . . . . .
H17 H 0.349549 0.459883 0.638258 0.060 Uiso 1 1 calc R . . . .

loop_
_atom_site_aniso_label
_atom_site_aniso_U_11
_atom_site_aniso_U_22
_atom_site_aniso_U_33
_atom_site_aniso_U_23
_atom_site_aniso_U_13
_atom_site_aniso_U_12
O1 0.0372(5) 0.0463(5) 0.0361(5) -0.0042(4) -0.0026(4) -0.0117(4)
N1 0.0265(5) 0.0327(5) 0.0244(5) -0.0011(4) -0.0010(4) -0.0018(4)
O2 0.0852(9) 0.0878(9) 0.0381(6) -0.0076(6) -0.0107(6) -0.0455(7)
C15 0.0299(6) 0.0351(6) 0.0217(5) -0.0025(5) 0.0001(5) 0.0015(5)
C9 0.0272(6) 0.0328(6) 0.0233(6) -0.0035(4) -0.0041(4) -0.0018(5)
C1 0.0316(6) 0.0363(6) 0.0238(6) -0.0049(5) 0.0072(5) -0.0036(5)
C4 0.0248(6) 0.0388(6) 0.0245(6) 0.0004(5) -0.0001(4) 0.0010(5)
C14 0.0318(6) 0.0376(6) 0.0267(6) -0.0023(5) 0.0008(5) -0.0007(5)
C20 0.0299(6) 0.0436(7) 0.0272(6) -0.0036(5) -0.0011(5) 0.0006(5)
C10 0.0289(6) 0.0419(7) 0.0277(6) -0.0050(5) -0.0003(5) -0.0023(5)
C5 0.0300(6) 0.0367(6) 0.0244(6) -0.0010(5) -0.0013(5) -0.0019(5)
C11 0.0306(6) 0.0443(7) 0.0380(7) -0.0118(6) -0.0052(5) 0.0051(5)
C2 0.0412(7) 0.0331(6) 0.0359(7) -0.0025(5) 0.0085(6) 0.0021(5)
C13 0.0427(7) 0.0387(7) 0.0312(7) 0.0032(5) -0.0035(5) -0.0028(6)
C3 0.0342(7) 0.0425(7) 0.0327(7) -0.0012(5) 0.0041(5) 0.0096(5)
C12 0.0426(7) 0.0349(6) 0.0387(7) -0.0041(6) -0.0130(6) 0.0031(5)
C16 0.0325(6) 0.0550(8) 0.0318(7) 0.0044(6) 0.0001(5) 0.0082(6)
C8 0.0280(6) 0.0586(8) 0.0316(7) 0.0083(6) 0.0015(5) -0.0037(6)
C19 0.0405(7) 0.0549(8) 0.0354(7) -0.0039(6) 0.0071(6) -0.0118(6)
C6 0.0491(8) 0.0553(8) 0.0339(7) 0.0031(6) -0.0086(6) -0.0187(7)
C7 0.0405(7) 0.0720(10) 0.0403(8) 0.0105(7) -0.0056(6) -0.0243(7)
C18 0.0672(10) 0.0452(8) 0.0353(7) 0.0067(6) 0.0101(7) -0.0045(7)
C17 0.0617(9) 0.0535(8) 0.0347(7) 0.0102(6) -0.0007(7) 0.0182(7)

loop_
_atom_type_symbol
_atom_type_description
_atom_type_scat_dispersion_real
_atom_type_scat_dispersion_imag
_atom_type_scat_source
C C 0.0181 0.0091 'International Tables Vol C Tables 4.2.6.8 and 6.1.1.4'
H H 0.0000 0.0000 'International Tables Vol C Tables 4.2.6.8 and 6.1.1.4'
N N 0.0311 0.0180 'International Tables Vol C Tables 4.2.6.8 and 6.1.1.4'
O O 0.0492 0.0322 'International Tables Vol C Tables 4.2.6.8 and 6.1.1.4'

loop_
_geom_angle_atom_site_label_1
_geom_angle_atom_site_label_2
_geom_angle_atom_site_label_3
_geom_angle
_geom_angle_site_symmetry_1
_geom_angle_site_symmetry_3
_geom_angle_publ_flag
C9 N1 C4 123.19(9) . . ?
C1 N1 C9 121.51(9) . . ?
C1 N1 C4 113.94(10) . . ?
C20 C15 C5 120.10(11) . . ?
C20 C15 C16 118.40(11) . . ?
C16 C15 C5 121.48(11) . . ?
C14 C9 N1 119.82(10) . . ?
C14 C9 C10 120.34(11) . . ?
C10 C9 N1 119.82(10) . . ?
O1 C1 N1 124.41(11) . . ?
O1 C1 C2 127.70(11) . . ?
N1 C1 C2 107.89(10) . . ?
N1 C4 C5 112.40(9) . . ?
N1 C4 C3 100.68(9) . . ?
N1 C4 C8 113.79(9) . . ?
C3 C4 C5 116.52(10) . . ?
C8 C4 C5 102.86(10) . . ?
C8 C4 C3 111.08(10) . . ?
C9 C14 C13 119.72(12) . . ?
C15 C20 C19 120.72(12) . . ?
C11 C10 C9 119.50(12) . . ?
C15 C5 C4 117.16(10) . . ?
C15 C5 C6 115.53(10) . . ?
C6 C5 C4 103.89(10) . . ?
C12 C11 C10 120.39(12) . . ?
C1 C2 C3 104.09(10) . . ?
C12 C13 C14 120.17(12) . . ?
C2 C3 C4 105.05(10) . . ?
C11 C12 C13 119.88(12) . . ?
C17 C16 C15 120.70(13) . . ?
C7 C8 C4 113.25(12) . . ?
C18 C19 C20 120.43(13) . . ?
O2 C6 C5 125.27(13) . . ?
O2 C6 C7 127.30(13) . . ?
C7 C6 C5 107.43(11) . . ?
C8 C7 C6 110.73(12) . . ?
C19 C18 C17 119.65(13) . . ?
C18 C17 C16 120.07(13) . . ?

loop_
_geom_bond_atom_site_label_1
_geom_bond_atom_site_label_2
_geom_bond_distance
_geom_bond_site_symmetry_2
_geom_bond_publ_flag
O1 C1 1.2189(15) . ?
N1 C9 1.4324(15) . ?
N1 C1 1.3649(15) . ?
N1 C4 1.4755(14) . ?
O2 C6 1.2113(17) . ?
C15 C20 1.3849(17) . ?
C15 C5 1.5036(16) . ?
C15 C16 1.3936(17) . ?
C9 C14 1.3837(16) . ?
C9 C10 1.3881(16) . ?
C1 C2 1.5064(18) . ?
C4 C5 1.5648(16) . ?
C4 C3 1.5436(17) . ?
C4 C8 1.5056(16) . ?
C14 C13 1.3854(18) . ?
C20 C19 1.3849(18) . ?
C10 C11 1.3839(18) . ?
C5 C6 1.5273(17) . ?
C11 C12 1.382(2) . ?
C2 C3 1.5208(18) . ?
C13 C12 1.3834(19) . ?
C16 C17 1.385(2) . ?
C8 C7 1.322(2) . ?
C19 C18 1.375(2) . ?
C6 C7 1.462(2) . ?
C18 C17 1.381(2) . ?
